data_2243814
loop_
_publ_author_name
'Mohamed-Ezzat, Reham A.'
'Elgemeie, Galal H.'
'Jones, Peter G.'

_publ_section_title
;
 Crystal structures of
 (<i>E</i>)-2-amino-4-methylsulfanyl-6-oxo-1-(1-phenylethylideneamino)-1,6-dihydropyrimidine-5-carbonitrile
 and
 (<i>E</i>)-2-amino-4-methylsulfanyl-6-oxo-1-[1-(pyridin-2-yl)ethylideneamino]-1,6-dihydropyrimidine-5-carbonitrile
;
_journal_coeditor_code JY2007
_journal_issue 5
_journal_name_full 'Acta Crystallographica Section E'
_journal_page_first 547
_journal_page_last 550
_journal_paper_doi 10.1107/S2056989021004126
_journal_volume 77
_journal_year 2021
_chemical_formula_iupac 'C13 H12 N6 O S'
_chemical_formula_moiety 'C13 H12 N6 O S'
_chemical_formula_sum 'C13 H12 N6 O S'
_chemical_formula_weight 300.35
_chemical_name_systematic
(<i>E</i>)-2-Amino-4-methylsulfanyl-6-oxo-1-[1-(pyridin-2-yl)ethylideneamino]-1,6-dihydropyrimidine-5-carbonitrile
_space_group_crystal_system monoclinic
_space_group_IT_number 14
_space_group_name_Hall '-P 2yn'
_space_group_name_H-M_alt 'P 1 21/n 1'
_atom_sites_solution_hydrogens mixed
_atom_sites_solution_primary dual
_audit_creation_method SHELXL-2018/3
_cell_angle_alpha 90
_cell_angle_beta 112.401(5)
_cell_angle_gamma 90
_cell_formula_units_Z 4
_cell_length_a 13.4774(5)
_cell_length_b 7.6797(3)
_cell_length_c 14.2755(6)
_cell_measurement_reflns_used 27720
_cell_measurement_temperature 100(2)
_cell_measurement_theta_max 77.2730
_cell_measurement_theta_min 3.8480
_cell_volume 1366.05(11)
_computing_cell_refinement
;
CrysAlisPro (Rigaku OD, 2021)
;
_computing_data_collection
;
CrysAlisPro (Rigaku OD, 2021)
;
_computing_data_reduction
;
CrysAlisPro (Rigaku OD, 2021)
;
_computing_molecular_graphics
;
XP (Siemens, 1994)
;
_computing_publication_material
;
<i>SHELXL2018/3</i> (Sheldrick, 2015b)
;
_computing_structure_refinement
;
<i>SHELXL2018/3</i> (Sheldrick, 2015b)
;
_computing_structure_solution
;
SHELXT (Sheldrick, 2015a)
;
_diffrn_ambient_temperature 100(2)
_diffrn_detector_area_resol_mean 10.0000
_diffrn_measured_fraction_theta_full 1.000
_diffrn_measured_fraction_theta_max 0.996
_diffrn_measurement_device_type 'Rigaku XtaLAB Synergy, Single source at home/near, HyPix'
_diffrn_measurement_method '\w scans'
_diffrn_radiation_type CuK\a
_diffrn_radiation_wavelength 1.54184
_diffrn_reflns_av_R_equivalents 0.0419
_diffrn_reflns_av_unetI/netI 0.0127
_diffrn_reflns_limit_h_max 17
_diffrn_reflns_limit_h_min -17
_diffrn_reflns_limit_k_max 9
_diffrn_reflns_limit_k_min -9
_diffrn_reflns_limit_l_max 18
_diffrn_reflns_limit_l_min -18
_diffrn_reflns_number 54131
_diffrn_reflns_theta_full 77.000
_diffrn_reflns_theta_max 77.622
_diffrn_reflns_theta_min 3.840
_diffrn_source 'micro-focus sealed X-ray tube'
_exptl_absorpt_coefficient_mu 2.193
_exptl_absorpt_correction_T_max 1.00000
_exptl_absorpt_correction_T_min 0.78183
_exptl_absorpt_correction_type multi-scan
_exptl_absorpt_process_details
;
(CrysAlisPro; Rigaku OD, 2021)
;
_exptl_crystal_colour orange
_exptl_crystal_density_diffrn 1.460
_exptl_crystal_description plate
_exptl_crystal_F_000 624
_exptl_crystal_size_max 0.12
_exptl_crystal_size_mid 0.08
_exptl_crystal_size_min 0.02
_refine_diff_density_max 0.334
_refine_diff_density_min -0.391
_refine_ls_extinction_method none
_refine_ls_goodness_of_fit_ref 1.066
_refine_ls_hydrogen_treatment mixed
_refine_ls_matrix_type full
_refine_ls_number_parameters 200
_refine_ls_number_reflns 2905
_refine_ls_number_restraints 0
_refine_ls_restrained_S_all 1.066
_refine_ls_R_factor_all 0.0371
_refine_ls_R_factor_gt 0.0361
_refine_ls_shift/su_max 0.001
_refine_ls_shift/su_mean 0.000
_refine_ls_structure_factor_coef Fsqd
_refine_ls_weighting_details 'w=1/[\s^2^(Fo^2^)+(0.0483P)^2^+0.8192P] where P=(Fo^2^+2Fc^2^)/3'
_refine_ls_weighting_scheme calc
_refine_ls_wR_factor_gt 0.0961
_refine_ls_wR_factor_ref 0.0970
_reflns_number_gt 2813
_reflns_number_total 2905
_reflns_threshold_expression 'I > 2\s(I)'
_cod_data_source_file jy2007sup1.cif
_cod_data_source_block 3b
_cod_original_cell_volume 1366.04(10)
_cod_original_sg_symbol_H-M 'P 21/n'
_cod_database_code 2243814
_shelx_space_group_comment
;
The symmetry employed for this shelxl refinement is uniquely defined
by the following loop, which should always be used as a source of
symmetry information in preference to the above space-group names.
They are only intended as comments.
;
_shelx_estimated_absorpt_t_min 0.779
_shelx_estimated_absorpt_t_max 0.957

loop_
_space_group_symop_operation_xyz
'x, y, z'
'-x+1/2, y+1/2, -z+1/2'
'-x, -y, -z'
'x-1/2, -y-1/2, z-1/2'

loop_
_atom_site_type_symbol
_atom_site_label
_atom_site_fract_x
_atom_site_fract_y
_atom_site_fract_z
_atom_site_U_iso_or_equiv
_atom_site_adp_type
_atom_site_calc_flag
_atom_site_occupancy
_atom_site_disorder_assembly
_atom_site_disorder_group
N N1 0.24070(9) 0.52162(15) 0.34716(8) 0.0181(2) Uani d 1 . .
N N2 0.25298(10) 0.51485(15) 0.25281(9) 0.0200(2) Uani d 1 . .
C C2 0.32652(10) 0.58859(17) 0.42667(10) 0.0180(3) Uani d 1 . .
N N6 0.40369(9) 0.66515(16) 0.40482(9) 0.0210(2) Uani d 1 . .
H H061 0.4563(16) 0.711(3) 0.4535(15) 0.034(5) Uiso d 1 . .
H H062 0.3927(14) 0.680(2) 0.3424(15) 0.026(4) Uiso d 1 . .
N N3 0.33350(9) 0.58187(16) 0.52197(8) 0.0202(2) Uani d 1 . .
C C4 0.25208(11) 0.50497(18) 0.53832(10) 0.0211(3) Uani d 1 . .
S S1 0.25540(3) 0.50264(6) 0.66187(3) 0.03285(13) Uani d 1 . .
C C5 0.16475(10) 0.42545(18) 0.46300(10) 0.0202(3) Uani d 1 . .
C C6 0.15960(10) 0.41990(17) 0.36111(10) 0.0186(3) Uani d 1 . .
O O1 0.09466(7) 0.34075(13) 0.28923(7) 0.0216(2) Uani d 1 . .
C C7 0.17715(10) 0.58645(17) 0.17779(10) 0.0182(3) Uani d 1 . .
C C8 0.08130(10) 0.68105(18) 0.17933(10) 0.0201(3) Uani d 1 . .
H H8A 0.016282 0.615319 0.140383 0.030 Uiso calc 1 . .
H H8B 0.077686 0.796660 0.149146 0.030 Uiso calc 1 . .
H H8C 0.086858 0.693400 0.249489 0.030 Uiso calc 1 . .
C C9 0.19145(10) 0.57067(17) 0.07948(10) 0.0189(3) Uani d 1 . .
N N5 0.11472(9) 0.64664(16) -0.00075(8) 0.0220(3) Uani d 1 . .
C C10 0.12509(11) 0.6336(2) -0.09027(11) 0.0259(3) Uani d 1 . .
H H10 0.072632 0.688318 -0.147422 0.031 Uiso calc 1 . .
C C11 0.20768(12) 0.5451(2) -0.10409(11) 0.0279(3) Uani d 1 . .
H H11 0.210358 0.537126 -0.169500 0.034 Uiso calc 1 . .
C C12 0.28675(12) 0.4679(2) -0.02112(12) 0.0262(3) Uani d 1 . .
H H12 0.344761 0.406811 -0.028270 0.031 Uiso calc 1 . .
C C13 0.27859(11) 0.48252(18) 0.07219(11) 0.0227(3) Uani d 1 . .
H H13 0.331879 0.432958 0.130782 0.027 Uiso calc 1 . .
C C14 0.08272(11) 0.33814(19) 0.48529(10) 0.0227(3) Uani d 1 . .
N N4 0.01756(10) 0.26795(19) 0.50465(10) 0.0308(3) Uani d 1 . .
C C15 0.38704(14) 0.5880(3) 0.73425(12) 0.0390(4) Uani d 1 . .
H H15A 0.393874 0.704706 0.709543 0.058 Uiso calc 1 . .
H H15B 0.441562 0.511218 0.726668 0.058 Uiso calc 1 . .
H H15C 0.397265 0.594636 0.805906 0.058 Uiso calc 1 . .

loop_
_atom_site_aniso_label
_atom_site_aniso_U_11
_atom_site_aniso_U_22
_atom_site_aniso_U_33
_atom_site_aniso_U_12
_atom_site_aniso_U_13
_atom_site_aniso_U_23
N1 0.0166(5) 0.0247(6) 0.0125(5) 0.0003(4) 0.0049(4) 0.0006(4)
N2 0.0198(5) 0.0264(6) 0.0136(5) 0.0002(4) 0.0064(4) -0.0001(4)
C2 0.0157(6) 0.0207(6) 0.0162(6) 0.0028(5) 0.0045(5) 0.0002(5)
N6 0.0180(5) 0.0300(6) 0.0141(5) -0.0032(5) 0.0051(4) -0.0004(5)
N3 0.0187(5) 0.0270(6) 0.0146(5) -0.0012(4) 0.0059(4) 0.0002(4)
C4 0.0206(6) 0.0266(7) 0.0161(6) -0.0004(5) 0.0071(5) 0.0005(5)
S1 0.0295(2) 0.0535(3) 0.0176(2) -0.01433(17) 0.01126(16) -0.00596(15)
C5 0.0181(6) 0.0250(7) 0.0177(6) -0.0004(5) 0.0068(5) 0.0009(5)
C6 0.0153(6) 0.0214(6) 0.0172(6) 0.0028(5) 0.0040(5) 0.0017(5)
O1 0.0189(4) 0.0266(5) 0.0164(4) -0.0019(4) 0.0034(4) -0.0010(4)
C7 0.0172(6) 0.0201(6) 0.0162(6) -0.0032(5) 0.0050(5) -0.0006(5)
C8 0.0185(6) 0.0232(6) 0.0173(6) 0.0008(5) 0.0053(5) 0.0010(5)
C9 0.0183(6) 0.0204(6) 0.0171(6) -0.0035(5) 0.0059(5) -0.0020(5)
N5 0.0177(5) 0.0300(6) 0.0164(5) -0.0025(5) 0.0042(4) 0.0001(4)
C10 0.0208(6) 0.0387(8) 0.0156(6) -0.0042(6) 0.0041(5) 0.0003(6)
C11 0.0279(7) 0.0399(8) 0.0175(6) -0.0050(6) 0.0102(6) -0.0047(6)
C12 0.0254(7) 0.0300(7) 0.0262(7) -0.0011(6) 0.0133(6) -0.0040(6)
C13 0.0223(7) 0.0239(7) 0.0215(7) 0.0002(5) 0.0077(5) 0.0012(5)
C14 0.0208(6) 0.0270(7) 0.0191(6) -0.0003(5) 0.0061(5) 0.0000(5)
N4 0.0256(6) 0.0353(7) 0.0330(7) -0.0034(5) 0.0128(5) 0.0028(6)
C15 0.0344(8) 0.0639(12) 0.0189(7) -0.0177(8) 0.0104(6) -0.0091(7)

loop_
_atom_type_symbol
_atom_type_description
_atom_type_scat_dispersion_real
_atom_type_scat_dispersion_imag
_atom_type_scat_source
C C 0.0181 0.0091 'International Tables Vol C Tables 4.2.6.8 and 6.1.1.4'
H H 0.0000 0.0000 'International Tables Vol C Tables 4.2.6.8 and 6.1.1.4'
N N 0.0311 0.0180 'International Tables Vol C Tables 4.2.6.8 and 6.1.1.4'
O O 0.0492 0.0322 'International Tables Vol C Tables 4.2.6.8 and 6.1.1.4'
S S 0.3331 0.5567 'International Tables Vol C Tables 4.2.6.8 and 6.1.1.4'

loop_
_geom_angle_atom_site_label_1
_geom_angle_atom_site_label_2
_geom_angle_atom_site_label_3
_geom_angle_site_symmetry_1
_geom_angle_site_symmetry_3
_geom_angle
_geom_angle_publ_flag
C2 N1 C6 . . 122.76(11) ?
C2 N1 N2 . . 115.57(10) ?
C6 N1 N2 . . 119.21(10) ?
C7 N2 N1 . . 115.53(11) y
N3 C2 N6 . . 120.03(12) ?
N3 C2 N1 . . 122.68(12) ?
N6 C2 N1 . . 117.28(12) ?
C2 N3 C4 . . 116.84(11) ?
N3 C4 C5 . . 124.29(12) y
N3 C4 S1 . . 118.15(10) ?
C5 C4 S1 . . 117.56(10) ?
C4 S1 C15 . . 102.47(7) y
C4 C5 C14 . . 122.04(12) ?
C4 C5 C6 . . 119.75(12) ?
C14 C5 C6 . . 118.08(12) ?
O1 C6 N1 . . 119.88(12) ?
O1 C6 C5 . . 127.47(12) ?
N1 C6 C5 . . 112.65(11) y
N2 C7 C8 . . 127.85(12) ?
N2 C7 C9 . . 113.66(12) ?
C8 C7 C9 . . 118.49(11) ?
N5 C9 C13 . . 122.82(12) ?
N5 C9 C7 . . 115.56(12) ?
C13 C9 C7 . . 121.62(12) ?
C10 N5 C9 . . 116.89(12) ?
N5 C10 C11 . . 123.73(13) ?
C10 C11 C12 . . 119.12(13) ?
C13 C12 C11 . . 118.05(14) ?
C12 C13 C9 . . 119.36(13) ?
N4 C14 C5 . . 179.05(15) ?
C2 N6 H061 . . 118.1(13) ?
C2 N6 H062 . . 117.7(12) ?
H061 N6 H062 . . 123.4(18) ?
C7 C8 H8A . . 109.5 ?
C7 C8 H8B . . 109.5 ?
H8A C8 H8B . . 109.5 ?
C7 C8 H8C . . 109.5 ?
H8A C8 H8C . . 109.5 ?
H8B C8 H8C . . 109.5 ?
N5 C10 H10 . . 118.1 ?
C11 C10 H10 . . 118.1 ?
C10 C11 H11 . . 120.4 ?
C12 C11 H11 . . 120.4 ?
C13 C12 H12 . . 121.0 ?
C11 C12 H12 . . 121.0 ?
C12 C13 H13 . . 120.3 ?
C9 C13 H13 . . 120.3 ?
S1 C15 H15A . . 109.5 ?
S1 C15 H15B . . 109.5 ?
H15A C15 H15B . . 109.5 ?
S1 C15 H15C . . 109.5 ?
H15A C15 H15C . . 109.5 ?
H15B C15 H15C . . 109.5 ?

loop_
_geom_bond_atom_site_label_1
_geom_bond_atom_site_label_2
_geom_bond_site_symmetry_2
_geom_bond_distance
_geom_bond_publ_flag
N1 C2 . 1.3747(17) ?
N1 C6 . 1.4179(17) ?
N1 N2 . 1.4191(16) y
N2 C7 . 1.2883(18) ?
C2 N3 . 1.3286(17) y
C2 N6 . 1.3312(17) ?
N3 C4 . 1.3425(17) ?
C4 C5 . 1.3963(19) ?
C4 S1 . 1.7473(14) y
S1 C15 . 1.8023(16) y
C5 C14 . 1.4287(18) ?
C5 C6 . 1.4303(18) ?
C6 O1 . 1.2263(16) ?
C7 C8 . 1.4896(18) ?
C7 C9 . 1.4925(17) ?
C9 N5 . 1.3486(17) ?
C9 C13 . 1.3934(19) ?
N5 C10 . 1.3412(18) ?
C10 C11 . 1.381(2) ?
C11 C12 . 1.389(2) ?
C12 C13 . 1.382(2) ?
C14 N4 . 1.1503(19) ?
N6 H061 . 0.86(2) ?
N6 H062 . 0.853(19) ?
C8 H8A . 0.9800 ?
C8 H8B . 0.9800 ?
C8 H8C . 0.9800 ?
C10 H10 . 0.9500 ?
C11 H11 . 0.9500 ?
C12 H12 . 0.9500 ?
C13 H13 . 0.9500 ?
C15 H15A . 0.9800 ?
C15 H15B . 0.9800 ?
C15 H15C . 0.9800 ?

loop_
_geom_hbond_atom_site_label_D
_geom_hbond_atom_site_label_H
_geom_hbond_atom_site_label_A
_geom_hbond_site_symmetry_A
_geom_hbond_distance_DH
_geom_hbond_distance_HA
_geom_hbond_distance_DA
_geom_hbond_angle_DHA
_geom_hbond_publ_flag
N6 H061 N5 4_676 0.86(2) 2.26(2) 3.0122(17) 146.2(17) yes
N6 H062 O1 2 0.853(19) 2.307(19) 3.0886(15) 152.4(17) yes
C10 H10 O1 3_565 0.95 2.40 3.2351(17) 146.7 yes
N6 H062 N2 . 0.853(19) 2.228(18) 2.6091(17) 107.1(14) yes

loop_
_geom_torsion_atom_site_label_1
_geom_torsion_atom_site_label_2
_geom_torsion_atom_site_label_3
_geom_torsion_atom_site_label_4
_geom_torsion_site_symmetry_1
_geom_torsion_site_symmetry_2
_geom_torsion_site_symmetry_3
_geom_torsion_site_symmetry_4
_geom_torsion
_geom_torsion_publ_flag
C2 N1 N2 C7 . . . . -127.19(13) ?
C6 N1 N2 C7 . . . . 70.10(15) ?
C6 N1 C2 N3 . . . . -8.6(2) ?
N2 N1 C2 N3 . . . . -170.61(12) ?
C6 N1 C2 N6 . . . . 172.59(12) ?
N2 N1 C2 N6 . . . . 10.56(17) ?
N6 C2 N3 C4 . . . . 179.06(12) ?
N1 C2 N3 C4 . . . . 0.26(19) ?
C2 N3 C4 C5 . . . . 3.3(2) ?
C2 N3 C4 S1 . . . . -177.08(10) ?
N3 C4 S1 C15 . . . . -7.55(14) ?
C5 C4 S1 C15 . . . . 172.11(12) ?
N3 C4 C5 C14 . . . . 176.96(13) ?
S1 C4 C5 C14 . . . . -2.67(19) ?
N3 C4 C5 C6 . . . . 1.2(2) ?
S1 C4 C5 C6 . . . . -178.41(10) ?
C2 N1 C6 O1 . . . . -168.41(12) ?
N2 N1 C6 O1 . . . . -7.00(18) ?
C2 N1 C6 C5 . . . . 12.11(17) ?
N2 N1 C6 C5 . . . . 173.52(11) ?
C4 C5 C6 O1 . . . . 172.14(13) ?
C14 C5 C6 O1 . . . . -3.8(2) ?
C4 C5 C6 N1 . . . . -8.43(18) ?
C14 C5 C6 N1 . . . . 175.67(12) ?
N1 N2 C7 C8 . . . . 2.8(2) ?
N1 N2 C7 C9 . . . . -177.94(10) y
N2 C7 C9 N5 . . . . -178.88(12) y
C8 C7 C9 N5 . . . . 0.50(17) ?
N2 C7 C9 C13 . . . . 1.27(18) y
C8 C7 C9 C13 . . . . -179.35(12) ?
C13 C9 N5 C10 . . . . 0.3(2) ?
C7 C9 N5 C10 . . . . -179.57(12) ?
C9 N5 C10 C11 . . . . 1.3(2) ?
N5 C10 C11 C12 . . . . -1.6(2) ?
C10 C11 C12 C13 . . . . 0.4(2) ?
C11 C12 C13 C9 . . . . 1.0(2) ?
N5 C9 C13 C12 . . . . -1.4(2) ?
C7 C9 C13 C12 . . . . 178.41(12) ?

_cod_database_fobs_code 2243814
